data_1525877
loop_
_publ_author_name
'Luparev, V.V.'
'Kuz'micheva, G.M.'

_publ_section_title
;
 Crystal structure of (Hg, Ce, Cu) (Sr, Pr)2 (Pr, Sr) Cu2 O6+d and (Hg,
 vac) (Sr, Pr)2 (Pr, Sr)2 Cu3 O8+d phases
;
_journal_name_full 'Zhurnal Strukturnoi Khimii (Issue-No. from 1981)'
_journal_page_first 1219
_journal_page_last 1232
_journal_volume 41
_journal_year 2000
_chemical_formula_sum 'Cu3 Hg0.36 O9.36 Pr2.26 Sr1.74'
_chemical_name_systematic 'Hg0.36 (Sr0.5 Pr0.5)2 (Pr0.63 Sr0.37)2 Cu3 O9.36'
_space_group_IT_number 123
_symmetry_space_group_name_Hall '-P 4 2'
_symmetry_space_group_name_H-M 'P 4/m m m'
_cell_angle_alpha 90
_cell_angle_beta 90
_cell_angle_gamma 90
_cell_formula_units_Z 1
_cell_length_a 3.8464
_cell_length_b 3.8464
_cell_length_c 15.2615
_cell_volume 225.791
_citation_journal_id_ASTM ZSTKAI
_cod_data_source_file Luparev_ZSTKAI_2000_863.cif
_cod_data_source_block Cu3Hg0.36O9.36Pr2.26Sr1.74
_cod_original_cell_volume 225.7907
_cod_database_code 1525877

loop_
_symmetry_equiv_pos_as_xyz
x,y,z
-y,x,z
-x,-y,z
y,-x,z
x,-y,-z
y,x,-z
-x,y,-z
-y,-x,-z
-x,-y,-z
y,-x,-z
x,y,-z
-y,x,-z
-x,y,z
-y,-x,z
x,-y,z
y,x,z

loop_
_atom_site_label
_atom_site_type_symbol
_atom_site_fract_x
_atom_site_fract_y
_atom_site_fract_z
_atom_site_occupancy
_atom_site_U_iso_or_equiv
Sr1 Sr+2 0.5 0.5 0.1364 0.5 0.0
Sr2 Sr+2 0.5 0.5 0.3751 0.37 0.0
Cu1 Cu+2 0 0 0.5 1 0.0
Cu2 Cu+2 0 0 0.2662 1 0.0
Hg1 Hg+2 0 0 0 0.36 0.0
Pr1 Pr+3 0.5 0.5 0.1364 0.5 0.0
O3 O-2 0 0 0.128 1 0.0
O2 O-2 0.5 0 0.265 1 0.0
Pr2 Pr+3 0.5 0.5 0.3751 0.63 0.0
O1 O-2 0.5 0 0.5 1 0.0
O4 O-2 0.28 0.5 0 0.34 0.0
